data_4328231
loop_
_publ_author_name
'Zu-Jin Lin'
'Zhen Yang'
'Tian-Fu Liu'
'Yuan-Biao Huang'
'Rong Cao'

_publ_contact_author_address
;
State Key Laboratory of Structural Chemistry,
Fujian Institute of Research on the Structure of Matter,
Chinese Academy of Sciences, Fujian, Fuzhou 350002, PR China
;
_publ_contact_author_email linzujin@fjirsm.ac.cn
_publ_contact_author_fax +86-0591-83796710
_publ_contact_author_name 'Zujin Lin'
_publ_contact_author_phone +86-0591-83725186
_publ_section_title
;
 Microwave-Assisted Synthesis of a Series of Lanthanide Metal-Organic
 Frameworks and Gas Sorption Properties
;
_journal_name_full 'Inorganic Chemistry'
_journal_page_first 1813
_journal_page_last 1820
_journal_paper_doi 10.1021/ic202082w
_journal_volume 51
_journal_year 2012
_chemical_formula_sum 'C43 H25 O16 P2 Yb2'
_chemical_formula_weight 1205.65
_chemical_name_systematic
; 
 ? 
;
_space_group_IT_number 13
_symmetry_cell_setting monoclinic
_symmetry_space_group_name_Hall '-P 2yc'
_symmetry_space_group_name_H-M 'P 1 2/c 1'
_atom_sites_solution_hydrogens geom
_atom_sites_solution_primary direct
_atom_sites_solution_secondary difmap
_audit_creation_method SHELXL-97
_cell_angle_alpha 90.00
_cell_angle_beta 107.348(4)
_cell_angle_gamma 90.00
_cell_formula_units_Z 2
_cell_length_a 14.3832(11)
_cell_length_b 10.4548(5)
_cell_length_c 23.3057(18)
_cell_measurement_reflns_used 10128
_cell_measurement_temperature 293(2)
_cell_measurement_theta_max 27.4816
_cell_measurement_theta_min ?2.1529
_cell_volume 3345.1(4)
_computing_cell_refinement 'CrystalClear (Rigaku Inc., 2007)'
_computing_data_collection 'CrystalClear (Rigaku Inc., 2007)'
_computing_data_reduction 'CrystalClear (Rigaku Inc., 2007)'
_computing_structure_refinement 'SHELXL-97 (Sheldrick, 1997)'
_computing_structure_solution 'SHELXS-97 (Sheldrick, 1990)'
_diffrn_ambient_temperature 293(2)
_diffrn_detector_area_resol_mean 28.5714
_diffrn_measured_fraction_theta_full 0.997
_diffrn_measured_fraction_theta_max 0.997
_diffrn_measurement_device_type 'Saturn724+ (2x2 bin mode)'
_diffrn_measurement_method CCD_Profile_fitting
_diffrn_radiation_monochromator graphite
_diffrn_radiation_source 'fine-focus sealed tube'
_diffrn_radiation_type MoK\a
_diffrn_radiation_wavelength 0.71073
_diffrn_reflns_av_R_equivalents 0.0461
_diffrn_reflns_av_sigmaI/netI 0.0490
_diffrn_reflns_limit_h_max 18
_diffrn_reflns_limit_h_min -18
_diffrn_reflns_limit_k_max 13
_diffrn_reflns_limit_k_min -12
_diffrn_reflns_limit_l_max 29
_diffrn_reflns_limit_l_min -30
_diffrn_reflns_number 28418
_diffrn_reflns_theta_full 27.49
_diffrn_reflns_theta_max 27.49
_diffrn_reflns_theta_min 2.15
_diffrn_standards_number 8083
_exptl_absorpt_coefficient_mu 2.873
_exptl_absorpt_correction_T_max 0.6892
_exptl_absorpt_correction_T_min 0.6259
_exptl_absorpt_correction_type multi-scan
_exptl_crystal_colour colorless
_exptl_crystal_density_diffrn 1.197
_exptl_crystal_description Prism
_exptl_crystal_F_000 1162
_exptl_crystal_size_max 0.18
_exptl_crystal_size_mid 0.16
_exptl_crystal_size_min 0.14
_platon_squeeze_details
;
;
_refine_diff_density_max 1.268
_refine_diff_density_min -1.930
_refine_diff_density_rms 0.247
_refine_ls_extinction_method none
_refine_ls_goodness_of_fit_ref 1.118
_refine_ls_hydrogen_treatment constr
_refine_ls_matrix_type full
_refine_ls_number_parameters 285
_refine_ls_number_reflns 7662
_refine_ls_number_restraints 0
_refine_ls_restrained_S_all 1.118
_refine_ls_R_factor_all 0.0537
_refine_ls_R_factor_gt 0.0469
_refine_ls_shift/su_max 0.001
_refine_ls_shift/su_mean 0.000
_refine_ls_structure_factor_coef Fsqd
_refine_ls_weighting_details 'calc w=1/[\s^2^(Fo^2^)+(0.1102P)^2^+9.2819P] where P=(Fo^2^+2Fc^2^)/3'
_refine_ls_weighting_scheme calc
_refine_ls_wR_factor_gt 0.1716
_refine_ls_wR_factor_ref 0.1771
_reflns_number_gt 6822
_reflns_number_total 7662
_reflns_threshold_expression >2sigma(I)
_cod_data_source_file ic202082w_si_003_10.cif
_cod_data_source_block Yb
_cod_database_code 4328231

loop_
_symmetry_equiv_pos_as_xyz
'x, y, z'
'-x, y, -z+1/2'
'-x, -y, -z'
'x, -y, z-1/2'

loop_
_atom_site_label
_atom_site_type_symbol
_atom_site_fract_x
_atom_site_fract_y
_atom_site_fract_z
_atom_site_U_iso_or_equiv
_atom_site_adp_type
_atom_site_occupancy
_atom_site_symmetry_multiplicity
_atom_site_calc_flag
_atom_site_refinement_flags
Yb1 Yb 0.152077(17) 0.06783(2) 0.227507(11) 0.01500(12) Uani 1 1 d .
C1 C 0.1892(4) -0.1258(6) 0.0429(3) 0.0184(12) Uani 1 1 d .
C2 C 0.2539(5) -0.1153(10) 0.0094(3) 0.0377(19) Uani 1 1 d .
H2 H 0.3204 -0.1129 0.0291 0.045 Uiso 1 1 calc R
C3 C 0.2218(6) -0.1083(10) -0.0524(3) 0.042(2) Uani 1 1 d .
H3 H 0.2665 -0.0991 -0.0739 0.050 Uiso 1 1 calc R
C4 C 0.1229(4) -0.1148(6) -0.0826(3) 0.0170(11) Uani 1 1 d .
C5 C 0.0570(5) -0.1242(8) -0.0500(3) 0.0301(15) Uani 1 1 d .
H5 H -0.0095 -0.1280 -0.0698 0.036 Uiso 1 1 calc R
C6 C 0.0901(5) -0.1277(8) 0.0121(3) 0.0342(17) Uani 1 1 d .
H6 H 0.0453 -0.1314 0.0337 0.041 Uiso 1 1 calc R
C7 C 0.0883(5) -0.1121(6) -0.1501(3) 0.0176(11) Uani 1 1 d .
C8 C 0.2144(4) -0.2992(6) 0.1416(3) 0.0194(12) Uani 1 1 d .
C9 C 0.2217(6) -0.4001(7) 0.1024(3) 0.0297(15) Uani 1 1 d .
H9 H 0.2362 -0.3823 0.0669 0.036 Uiso 1 1 calc R
C10 C 0.2070(6) -0.5255(6) 0.1174(3) 0.0306(16) Uani 1 1 d .
H10 H 0.2068 -0.5916 0.0908 0.037 Uiso 1 1 calc R
C11 C 0.1925(5) -0.5515(6) 0.1730(3) 0.0215(13) Uani 1 1 d .
C12 C 0.1891(6) -0.4519(7) 0.2121(3) 0.0276(15) Uani 1 1 d .
H12 H 0.1798 -0.4696 0.2491 0.033 Uiso 1 1 calc R
C13 C 0.1994(5) -0.3279(6) 0.1960(3) 0.0257(14) Uani 1 1 d .
H13 H 0.1962 -0.2619 0.2221 0.031 Uiso 1 1 calc R
C14 C 0.1757(5) -0.6866(6) 0.1889(3) 0.0215(13) Uani 1 1 d .
C15 C 0.3552(4) -0.0952(6) 0.1477(3) 0.0163(11) Uani 1 1 d .
C16 C 0.3825(4) 0.0326(6) 0.1531(3) 0.0183(12) Uani 1 1 d .
H16 H 0.3350 0.0960 0.1435 0.022 Uiso 1 1 calc R
C17 C 0.4794(6) 0.0662(6) 0.1726(3) 0.0247(15) Uani 1 1 d .
H17 H 0.4961 0.1524 0.1757 0.030 Uiso 1 1 calc R
C18 C 0.5523(4) -0.0243(6) 0.1877(3) 0.0190(12) Uani 1 1 d .
C19 C 0.5255(5) -0.1549(6) 0.1809(3) 0.0243(13) Uani 1 1 d .
H19 H 0.5736 -0.2175 0.1895 0.029 Uiso 1 1 calc R
C20 C 0.4292(5) -0.1901(6) 0.1616(3) 0.0257(14) Uani 1 1 d .
H20 H 0.4124 -0.2763 0.1576 0.031 Uiso 1 1 calc R
C21 C 0.6570(5) 0.0096(7) 0.2133(3) 0.0224(13) Uani 1 1 d .
C22 C 0.0000 -0.1544(13) 0.2500 0.066(5) Uani 1 2 d S
H22 H 0.0000 -0.2434 0.2500 0.079 Uiso 1 2 calc SR
O1 O 0.1521(3) -0.1022(5) -0.1767(2) 0.0266(10) Uani 1 1 d .
O2 O -0.0011(3) -0.1203(5) -0.1762(2) 0.0250(10) Uani 1 1 d .
O3 O 0.1863(3) -0.7788(4) 0.1573(2) 0.0228(9) Uani 1 1 d .
O4 O 0.1524(3) -0.7053(5) 0.2372(2) 0.0249(10) Uani 1 1 d .
O5 O 0.6791(3) 0.1212(5) 0.2293(2) 0.0231(10) Uani 1 1 d .
O6 O 0.7207(3) -0.0785(4) 0.2202(2) 0.0214(10) Uani 1 1 d .
O7 O 0.1686(3) -0.0484(4) 0.1494(2) 0.0198(9) Uani 1 1 d .
O8 O 0.0718(3) -0.1092(5) 0.2409(2) 0.0263(10) Uani 1 1 d .
P1 P 0.22810(10) -0.13540(14) 0.12284(6) 0.0142(3) Uani 1 1 d .

loop_
_atom_site_aniso_label
_atom_site_aniso_U_11
_atom_site_aniso_U_22
_atom_site_aniso_U_33
_atom_site_aniso_U_23
_atom_site_aniso_U_13
_atom_site_aniso_U_12
Yb1 0.01411(17) 0.01887(18) 0.01250(17) 0.00014(8) 0.00468(11) 0.00040(8)
C1 0.017(3) 0.017(3) 0.021(3) -0.002(2) 0.007(2) 0.003(2)
C2 0.015(3) 0.079(6) 0.018(3) 0.003(4) 0.002(2) -0.016(4)
C3 0.024(4) 0.083(6) 0.019(4) -0.002(4) 0.008(3) 0.001(4)
C4 0.018(3) 0.022(3) 0.010(3) -0.002(2) 0.003(2) -0.012(2)
C5 0.013(3) 0.048(4) 0.026(3) -0.006(3) 0.002(2) -0.010(3)
C6 0.022(3) 0.057(5) 0.029(4) -0.007(3) 0.016(3) -0.005(3)
C7 0.028(3) 0.012(3) 0.013(3) -0.003(2) 0.005(2) 0.001(2)
C8 0.012(2) 0.030(3) 0.015(3) 0.008(2) 0.002(2) -0.002(2)
C9 0.046(4) 0.019(3) 0.032(4) -0.002(3) 0.023(3) -0.004(3)
C10 0.052(4) 0.015(3) 0.029(4) -0.007(3) 0.018(3) -0.008(3)
C11 0.018(3) 0.018(3) 0.026(3) 0.010(2) 0.003(3) 0.007(2)
C12 0.036(4) 0.026(3) 0.025(4) 0.003(3) 0.016(3) 0.002(3)
C13 0.036(4) 0.019(3) 0.023(3) -0.007(2) 0.010(3) 0.000(3)
C14 0.018(3) 0.022(3) 0.023(3) 0.004(2) 0.004(2) 0.003(2)
C15 0.009(2) 0.028(3) 0.011(3) -0.001(2) 0.001(2) -0.009(2)
C16 0.016(3) 0.015(3) 0.020(3) -0.007(2) 0.001(2) -0.001(2)
C17 0.026(4) 0.024(3) 0.025(4) -0.001(2) 0.009(3) -0.003(2)
C18 0.021(3) 0.028(3) 0.009(3) 0.000(2) 0.006(2) -0.003(3)
C19 0.017(3) 0.019(3) 0.032(4) -0.001(3) 0.002(3) 0.002(2)
C20 0.029(3) 0.018(3) 0.035(4) -0.001(3) 0.017(3) 0.004(3)
C21 0.022(3) 0.025(3) 0.018(3) 0.003(3) 0.003(2) -0.001(3)
C22 0.059(9) 0.035(7) 0.126(15) 0.000 0.060(10) 0.000
O1 0.024(2) 0.039(3) 0.016(2) 0.000(2) 0.0041(18) -0.002(2)
O2 0.017(2) 0.035(3) 0.021(2) 0.001(2) 0.0025(17) 0.000(2)
O3 0.029(2) 0.018(2) 0.022(2) -0.0013(17) 0.0080(19) -0.0005(18)
O4 0.031(3) 0.025(3) 0.022(2) -0.0015(18) 0.013(2) 0.0035(19)
O5 0.018(2) 0.018(2) 0.030(3) -0.0030(18) 0.0036(18) -0.0015(18)
O6 0.011(2) 0.028(3) 0.022(2) -0.0066(17) -0.0001(17) -0.0011(16)
O7 0.019(2) 0.023(2) 0.017(2) -0.0010(17) 0.0065(18) -0.0011(17)
O8 0.024(2) 0.025(2) 0.033(3) -0.001(2) 0.013(2) -0.009(2)
P1 0.0155(7) 0.0167(7) 0.0107(6) 0.0009(5) 0.0042(5) -0.0005(5)

loop_
_atom_type_symbol
_atom_type_description
_atom_type_scat_dispersion_real
_atom_type_scat_dispersion_imag
_atom_type_scat_source
C C 0.0033 0.0016 'International Tables Vol C Tables 4.2.6.8 and 6.1.1.4'
H H 0.0000 0.0000 'International Tables Vol C Tables 4.2.6.8 and 6.1.1.4'
N N 0.0061 0.0033 'International Tables Vol C Tables 4.2.6.8 and 6.1.1.4'
O O 0.0106 0.0060 'International Tables Vol C Tables 4.2.6.8 and 6.1.1.4'
P P 0.1023 0.0942 'International Tables Vol C Tables 4.2.6.8 and 6.1.1.4'
Yb Yb -0.3850 5.5486 'International Tables Vol C Tables 4.2.6.8 and 6.1.1.4'

loop_
_geom_angle_atom_site_label_1
_geom_angle_atom_site_label_2
_geom_angle_atom_site_label_3
_geom_angle
_geom_angle_site_symmetry_1
_geom_angle_site_symmetry_3
O2 Yb1 O8 79.49(18) 3 .
O2 Yb1 O7 91.11(17) 3 .
O8 Yb1 O7 81.42(17) . .
O2 Yb1 O1 101.86(17) 3 4_556
O8 Yb1 O1 80.96(19) . 4_556
O7 Yb1 O1 155.77(18) . 4_556
O2 Yb1 O4 77.19(17) 3 1_565
O8 Yb1 O4 142.35(17) . 1_565
O7 Yb1 O4 127.89(16) . 1_565
O1 Yb1 O4 75.45(18) 4_556 1_565
O2 Yb1 O5 151.13(19) 3 2_655
O8 Yb1 O5 129.01(17) . 2_655
O7 Yb1 O5 97.27(17) . 2_655
O1 Yb1 O5 81.21(17) 4_556 2_655
O4 Yb1 O5 75.87(16) 1_565 2_655
O2 Yb1 O6 154.50(17) 3 2_655
O8 Yb1 O6 75.65(17) . 2_655
O7 Yb1 O6 79.68(17) . 2_655
O1 Yb1 O6 79.93(17) 4_556 2_655
O4 Yb1 O6 127.03(16) 1_565 2_655
O5 Yb1 O6 54.33(15) 2_655 2_655
O2 Yb1 O3 80.59(17) 3 1_565
O8 Yb1 O3 147.77(17) . 1_565
O7 Yb1 O3 73.89(16) . 1_565
O1 Yb1 O3 128.06(17) 4_556 1_565
O4 Yb1 O3 54.23(15) 1_565 1_565
O5 Yb1 O3 75.37(16) 2_655 1_565
O6 Yb1 O3 118.67(16) 2_655 1_565
O2 Yb1 C21 176.93(19) 3 2_655
O8 Yb1 C21 103.0(2) . 2_655
O7 Yb1 C21 87.50(18) . 2_655
O1 Yb1 C21 80.41(19) 4_556 2_655
O4 Yb1 C21 101.52(18) 1_565 2_655
O5 Yb1 C21 26.7(2) 2_655 2_655
O6 Yb1 C21 27.61(18) 2_655 2_655
O3 Yb1 C21 96.39(18) 1_565 2_655
O2 Yb1 C14 77.93(18) 3 1_565
O8 Yb1 C14 157.36(18) . 1_565
O7 Yb1 C14 100.59(18) . 1_565
O1 Yb1 C14 102.08(19) 4_556 1_565
O4 Yb1 C14 27.46(17) 1_565 1_565
O5 Yb1 C14 73.39(17) 2_655 1_565
O6 Yb1 C14 126.98(16) 2_655 1_565
O3 Yb1 C14 26.77(17) 1_565 1_565
C21 Yb1 C14 99.6(2) 2_655 1_565
C2 C1 C6 117.8(6) . .
C2 C1 P1 122.7(5) . .
C6 C1 P1 119.5(5) . .
C3 C2 C1 121.5(6) . .
C2 C3 C4 120.0(7) . .
C5 C4 C3 119.4(6) . .
C5 C4 C7 120.6(5) . .
C3 C4 C7 120.0(6) . .
C6 C5 C4 119.8(6) . .
C5 C6 C1 121.3(6) . .
O2 C7 O1 124.2(6) . .
O2 C7 C4 118.7(5) . .
O1 C7 C4 117.1(5) . .
C13 C8 C9 119.5(6) . .
C13 C8 P1 119.4(5) . .
C9 C8 P1 121.1(5) . .
C10 C9 C8 119.4(6) . .
C9 C10 C11 119.6(6) . .
C12 C11 C10 120.2(6) . .
C12 C11 C14 120.2(6) . .
C10 C11 C14 119.5(6) . .
C13 C12 C11 120.0(7) . .
C12 C13 C8 121.1(6) . .
O3 C14 O4 120.7(6) . .
O3 C14 C11 121.6(6) . .
O4 C14 C11 117.7(6) . .
O3 C14 Yb1 61.7(3) . 1_545
O4 C14 Yb1 59.0(3) . 1_545
C11 C14 Yb1 175.6(5) . 1_545
C16 C15 C20 118.6(5) . .
C16 C15 P1 119.2(5) . .
C20 C15 P1 122.1(5) . .
C17 C16 C15 120.5(6) . .
C16 C17 C18 121.8(6) . .
C17 C18 C19 118.2(6) . .
C17 C18 C21 122.8(6) . .
C19 C18 C21 118.9(6) . .
C20 C19 C18 120.7(6) . .
C19 C20 C15 120.1(6) . .
O5 C21 O6 122.2(6) . .
O5 C21 C18 118.9(6) . .
O6 C21 C18 118.8(6) . .
O5 C21 Yb1 60.8(3) . 2_655
O6 C21 Yb1 61.6(3) . 2_655
C18 C21 Yb1 173.8(5) . 2_655
O8 C22 O8 134.0(13) 2 .
C7 O1 Yb1 135.7(4) . 4
C7 O2 Yb1 161.2(5) . 3
C14 O3 Yb1 91.5(4) . 1_545
C14 O4 Yb1 93.5(4) . 1_545
C21 O5 Yb1 92.5(4) . 2_655
C21 O6 Yb1 90.8(4) . 2_655
P1 O7 Yb1 150.1(3) . .
C22 O8 Yb1 147.6(7) . .
O7 P1 C1 110.9(3) . .
O7 P1 C8 111.1(3) . .
C1 P1 C8 106.6(3) . .
O7 P1 C15 112.1(3) . .
C1 P1 C15 107.2(3) . .
C8 P1 C15 108.7(3) . .

loop_
_geom_bond_atom_site_label_1
_geom_bond_atom_site_label_2
_geom_bond_distance
_geom_bond_site_symmetry_2
Yb1 O2 2.213(4) 3
Yb1 O8 2.251(5) .
Yb1 O7 2.259(5) .
Yb1 O1 2.260(5) 4_556
Yb1 O4 2.382(5) 1_565
Yb1 O5 2.401(5) 2_655
Yb1 O6 2.418(4) 2_655
Yb1 O3 2.444(5) 1_565
Yb1 C21 2.749(6) 2_655
Yb1 C14 2.774(6) 1_565
C1 C2 1.384(9) .
C1 C6 1.392(9) .
C1 P1 1.782(6) .
C2 C3 1.378(10) .
C3 C4 1.388(9) .
C4 C5 1.386(9) .
C4 C7 1.501(8) .
C5 C6 1.381(10) .
C7 O2 1.251(8) .
C7 O1 1.256(8) .
C8 C13 1.380(9) .
C8 C9 1.420(10) .
C8 P1 1.793(6) .
C9 C10 1.390(9) .
C10 C11 1.397(10) .
C11 C12 1.394(10) .
C11 C14 1.499(9) .
C12 C13 1.370(9) .
C14 O3 1.250(8) .
C14 O4 1.282(8) .
C14 Yb1 2.774(6) 1_545
C15 C16 1.387(8) .
C15 C20 1.421(9) .
C15 P1 1.795(6) .
C16 C17 1.376(9) .
C17 C18 1.378(10) .
C18 C19 1.415(9) .
C18 C21 1.488(8) .
C19 C20 1.372(9) .
C21 O5 1.238(9) .
C21 O6 1.274(8) .
C21 Yb1 2.749(6) 2_655
C22 O8 1.212(7) 2
C22 O8 1.212(7) .
O1 Yb1 2.260(5) 4
O2 Yb1 2.213(4) 3
O3 Yb1 2.444(5) 1_545
O4 Yb1 2.382(5) 1_545
O5 Yb1 2.401(5) 2_655
O6 Yb1 2.418(4) 2_655
O7 P1 1.503(5) .

loop_
_platon_squeeze_void_nr
_platon_squeeze_void_average_x
_platon_squeeze_void_average_y
_platon_squeeze_void_average_z
_platon_squeeze_void_volume
_platon_squeeze_void_count_electrons
1 0.418 -0.087 0.426 1756.8 202.7
